data_7210529
loop_
_publ_author_name
'Bernini, Maria Celeste'
'Snejko, Natalia'
'Gutierrez-Puebla, Enrique'
'Monge, Angeles'

_publ_section_title
;
 From globular star-shaped molecules to self-assembled nano-spheres: a
 novel scandium croconate polynuclear complex
;
_journal_issue 6
_journal_name_full CrystEngComm
_journal_page_first 1797
_journal_paper_doi 10.1039/c0ce00649a
_journal_volume 13
_journal_year 2011
_chemical_formula_moiety 'C30 H22 O48 Sc7'
_chemical_formula_sum 'C30 H22 O48 Sc7'
_chemical_formula_weight 1465.19
_chemical_name_systematic
;
?
;
_space_group_IT_number 148
_symmetry_cell_setting rhombohedral
_symmetry_space_group_name_Hall '-R 3'
_symmetry_space_group_name_H-M 'R -3 :H'
_atom_sites_solution_hydrogens geom
_atom_sites_solution_primary direct
_atom_sites_solution_secondary difmap
_audit_creation_method SHELXL-97
_cell_angle_alpha 90.00
_cell_angle_beta 90.00
_cell_angle_gamma 120.00
_cell_formula_units_Z 3
_cell_length_a 12.2208(2)
_cell_length_b 12.2208(2)
_cell_length_c 25.9835(7)
_cell_measurement_reflns_used 3125
_cell_measurement_temperature 296(2)
_cell_measurement_theta_max 62.03
_cell_measurement_theta_min 4.51
_cell_volume 3360.68(12)
_computing_cell_refinement 'Bruker SMART'
_computing_data_collection 'Bruker SMART'
_computing_data_reduction 'Bruker SAINT'
_computing_molecular_graphics 'Bruker SHELXTL'
_computing_publication_material 'Bruker SHELXTL'
_computing_structure_refinement 'SHELXL-97 (Sheldrick, 1997)'
_computing_structure_solution 'SHELXS-97 (Sheldrick, 1990)'
_diffrn_ambient_temperature 296(2)
_diffrn_measured_fraction_theta_full 0.997
_diffrn_measured_fraction_theta_max 0.998
_diffrn_measurement_device_type 'CCD area detector'
_diffrn_measurement_method 'phi and omega scans'
_diffrn_radiation_monochromator graphite
_diffrn_radiation_source 'fine-focus sealed tube'
_diffrn_radiation_type CuK\a
_diffrn_radiation_wavelength 1.54178
_diffrn_reflns_av_R_equivalents 0.0209
_diffrn_reflns_av_sigmaI/netI 0.0154
_diffrn_reflns_limit_h_max 14
_diffrn_reflns_limit_h_min -13
_diffrn_reflns_limit_k_max 13
_diffrn_reflns_limit_k_min -12
_diffrn_reflns_limit_l_max 29
_diffrn_reflns_limit_l_min -23
_diffrn_reflns_number 6422
_diffrn_reflns_theta_full 62.37
_diffrn_reflns_theta_max 62.37
_diffrn_reflns_theta_min 4.51
_exptl_absorpt_coefficient_mu 9.980
_exptl_absorpt_correction_T_max 0.4352
_exptl_absorpt_correction_T_min 0.2401
_exptl_absorpt_correction_type multi-scan
_exptl_absorpt_process_details sadabs
_exptl_crystal_colour red
_exptl_crystal_density_diffrn 2.166
_exptl_crystal_density_method 'not measured'
_exptl_crystal_description trigonal
_exptl_crystal_F_000 2187
_exptl_crystal_size_max 0.20
_exptl_crystal_size_mid 0.16
_exptl_crystal_size_min 0.10
_refine_diff_density_max 0.356
_refine_diff_density_min -0.542
_refine_diff_density_rms 0.066
_refine_ls_extinction_method none
_refine_ls_goodness_of_fit_ref 1.067
_refine_ls_hydrogen_treatment refall
_refine_ls_matrix_type full
_refine_ls_number_parameters 147
_refine_ls_number_reflns 1183
_refine_ls_number_restraints 3
_refine_ls_restrained_S_all 1.071
_refine_ls_R_factor_all 0.0313
_refine_ls_R_factor_gt 0.0290
_refine_ls_shift/su_max 0.000
_refine_ls_shift/su_mean 0.000
_refine_ls_structure_factor_coef Fsqd
_refine_ls_weighting_details 'calc w=1/[\s^2^(Fo^2^)+(0.0538P)^2^+9.9267P] where P=(Fo^2^+2Fc^2^)/3'
_refine_ls_weighting_scheme calc
_refine_ls_wR_factor_gt 0.0870
_refine_ls_wR_factor_ref 0.0881
_reflns_number_gt 1077
_reflns_number_total 1183
_reflns_threshold_expression >2sigma(I)
_cod_data_source_file c0ce00649a.txt
_cod_data_source_block cbsc31_0m
_cod_original_sg_symbol_H-M R-3
_cod_database_code 7210529

loop_
_symmetry_equiv_pos_as_xyz
'x, y, z'
'-y, x-y, z'
'-x+y, -x, z'
'x+2/3, y+1/3, z+1/3'
'-y+2/3, x-y+1/3, z+1/3'
'-x+y+2/3, -x+1/3, z+1/3'
'x+1/3, y+2/3, z+2/3'
'-y+1/3, x-y+2/3, z+2/3'
'-x+y+1/3, -x+2/3, z+2/3'
'-x, -y, -z'
'y, -x+y, -z'
'x-y, x, -z'
'-x+2/3, -y+1/3, -z+1/3'
'y+2/3, -x+y+1/3, -z+1/3'
'x-y+2/3, x+1/3, -z+1/3'
'-x+1/3, -y+2/3, -z+2/3'
'y+1/3, -x+y+2/3, -z+2/3'
'x-y+1/3, x+2/3, -z+2/3'

loop_
_atom_site_label
_atom_site_type_symbol
_atom_site_fract_x
_atom_site_fract_y
_atom_site_fract_z
_atom_site_U_iso_or_equiv
_atom_site_adp_type
_atom_site_occupancy
_atom_site_symmetry_multiplicity
_atom_site_calc_flag
_atom_site_refinement_flags
C1 C 0.7576(3) 0.7239(3) 0.27924(11) 0.0269(7) Uani 1 1 d .
C2 C 0.7967(3) 0.8457(3) 0.30333(12) 0.0304(7) Uani 1 1 d .
C3 C 0.8133(3) 0.8282(3) 0.35966(12) 0.0292(7) Uani 1 1 d .
C4 C 0.7924(3) 0.6990(3) 0.36623(10) 0.0271(7) Uani 1 1 d .
C5 C 0.7545(3) 0.6390(3) 0.31698(11) 0.0265(7) Uani 1 1 d .
H1 H 0.843(4) 0.543(4) 0.1600(12) 0.064(13) Uiso 1 1 d D
H2 H 0.606(4) 0.520(4) 0.1208(11) 0.069(14) Uiso 1 1 d D
H3 H 0.548(4) 0.560(6) 0.162(2) 0.11(2) Uiso 1 1 d D
O1 O 0.7282(2) 0.69003(19) 0.23319(8) 0.0331(5) Uani 1 1 d .
O2 O 0.8094(2) 0.9420(2) 0.28332(9) 0.0442(6) Uani 1 1 d .
O3 O 0.8341(2) 0.9056(2) 0.39324(9) 0.0449(6) Uani 1 1 d .
O4 O 0.8042(2) 0.6545(2) 0.40814(7) 0.0346(5) Uani 1 1 d .
O5 O 0.7207(2) 0.52536(19) 0.30217(7) 0.0316(5) Uani 1 1 d .
O6 O 0.6667 0.3333 0.25321(11) 0.0191(7) Uani 1 3 d S
O7 O 0.8047(2) 0.4971(2) 0.18639(8) 0.0326(5) Uani 1 1 d D
O8W O 0.6129(3) 0.5577(2) 0.14923(9) 0.0447(7) Uani 1 1 d D
O9W O 0.4931(6) 0.7071(8) 0.1671(2) 0.0774(19) Uani 0.50 1 d P
O10W O 0.3333 0.6667 0.2144(3) 0.046(2) Uani 0.50 3 d SP
Sc1 Sc 0.6667 0.3333 0.3333 0.0178(3) Uani 1 6 d S
Sc2 Sc 0.64332(5) 0.47602(5) 0.219560(19) 0.0219(2) Uani 1 1 d .

loop_
_atom_site_aniso_label
_atom_site_aniso_U_11
_atom_site_aniso_U_22
_atom_site_aniso_U_33
_atom_site_aniso_U_23
_atom_site_aniso_U_13
_atom_site_aniso_U_12
C1 0.0266(16) 0.0272(16) 0.0244(16) 0.0012(12) 0.0028(12) 0.0115(13)
C2 0.0269(16) 0.0264(17) 0.0357(18) 0.0000(13) -0.0010(13) 0.0117(13)
C3 0.0255(16) 0.0271(16) 0.0310(16) -0.0026(13) -0.0001(12) 0.0102(13)
C4 0.0284(16) 0.0279(16) 0.0242(15) 0.0006(12) 0.0023(12) 0.0135(13)
C5 0.0276(16) 0.0223(15) 0.0268(15) -0.0017(12) 0.0016(12) 0.0104(13)
O1 0.0427(13) 0.0305(12) 0.0223(11) 0.0018(9) 0.0003(9) 0.0154(10)
O2 0.0575(16) 0.0272(12) 0.0459(14) 0.0041(11) -0.0071(12) 0.0196(11)
O3 0.0580(16) 0.0351(13) 0.0398(13) -0.0144(11) -0.0060(11) 0.0220(12)
O4 0.0476(14) 0.0340(12) 0.0241(11) 0.0002(9) -0.0019(10) 0.0218(11)
O5 0.0439(13) 0.0255(12) 0.0237(11) -0.0013(9) -0.0027(9) 0.0160(10)
O6 0.0229(11) 0.0229(11) 0.0113(15) 0.000 0.000 0.0115(5)
O7 0.0368(13) 0.0363(12) 0.0273(12) 0.0145(9) 0.0127(9) 0.0202(10)
O8W 0.076(2) 0.0423(14) 0.0238(12) -0.0030(10) -0.0143(12) 0.0350(14)
O9W 0.064(4) 0.119(5) 0.053(3) -0.008(3) 0.003(3) 0.049(4)
O10W 0.050(3) 0.050(3) 0.039(5) 0.000 0.000 0.0249(16)
Sc1 0.0213(4) 0.0213(4) 0.0108(6) 0.000 0.000 0.0107(2)
Sc2 0.0279(3) 0.0235(3) 0.0157(3) 0.0019(2) 0.0002(2) 0.0138(3)

loop_
_atom_type_symbol
_atom_type_description
_atom_type_scat_dispersion_real
_atom_type_scat_dispersion_imag
_atom_type_scat_source
C C 0.0181 0.0091 'International Tables Vol C Tables 4.2.6.8 and 6.1.1.4'
H H 0.0000 0.0000 'International Tables Vol C Tables 4.2.6.8 and 6.1.1.4'
O O 0.0492 0.0322 'International Tables Vol C Tables 4.2.6.8 and 6.1.1.4'
Sc Sc 0.3119 1.5331 'International Tables Vol C Tables 4.2.6.8 and 6.1.1.4'

loop_
_geom_angle_atom_site_label_1
_geom_angle_atom_site_label_2
_geom_angle_atom_site_label_3
_geom_angle
_geom_angle_site_symmetry_1
_geom_angle_site_symmetry_3
O1 C1 C5 121.3(3) . .
O1 C1 C2 129.6(3) . .
C5 C1 C2 109.1(3) . .
O2 C2 C1 128.2(3) . .
O2 C2 C3 126.0(3) . .
C1 C2 C3 105.7(2) . .
O3 C3 C4 127.2(3) . .
O3 C3 C2 125.2(3) . .
C4 C3 C2 107.5(2) . .
O4 C4 C5 129.1(3) . .
O4 C4 C3 124.5(3) . .
C5 C4 C3 106.4(2) . .
O5 C5 C1 117.3(3) . .
O5 C5 C4 131.6(3) . .
C1 C5 C4 111.1(3) . .
C1 O1 Sc2 114.27(18) . .
C4 O4 Sc2 147.0(2) . 17
C5 O5 Sc1 141.56(18) . .
C5 O5 Sc2 115.33(18) . .
Sc1 O5 Sc2 101.23(8) . .
Sc1 O6 Sc2 114.68(7) . 3_665
Sc1 O6 Sc2 114.68(7) . 2_655
Sc2 O6 Sc2 103.80(8) 3_665 2_655
Sc1 O6 Sc2 114.68(7) . .
Sc2 O6 Sc2 103.80(8) 3_665 .
Sc2 O6 Sc2 103.80(8) 2_655 .
Sc2 O7 Sc2 105.39(9) . 3_665
O9W O9W O9W 119.98(2) 14_455 15
O6 Sc1 O6 180.0 16_655 .
O6 Sc1 O5 68.88(5) 16_655 18_545
O6 Sc1 O5 111.12(5) . 18_545
O6 Sc1 O5 68.88(5) 16_655 17
O6 Sc1 O5 111.12(5) . 17
O5 Sc1 O5 107.78(5) 18_545 17
O6 Sc1 O5 111.12(5) 16_655 3_665
O6 Sc1 O5 68.88(5) . 3_665
O5 Sc1 O5 180.0 18_545 3_665
O5 Sc1 O5 72.22(5) 17 3_665
O6 Sc1 O5 111.12(5) 16_655 2_655
O6 Sc1 O5 68.88(5) . 2_655
O5 Sc1 O5 72.23(5) 18_545 2_655
O5 Sc1 O5 180.0 17 2_655
O5 Sc1 O5 107.77(5) 3_665 2_655
O6 Sc1 O5 111.12(5) 16_655 .
O6 Sc1 O5 68.88(5) . .
O5 Sc1 O5 72.23(5) 18_545 .
O5 Sc1 O5 72.23(5) 17 .
O5 Sc1 O5 107.77(5) 3_665 .
O5 Sc1 O5 107.77(5) 2_655 .
O6 Sc1 O5 68.88(5) 16_655 16_655
O6 Sc1 O5 111.12(5) . 16_655
O5 Sc1 O5 107.78(5) 18_545 16_655
O5 Sc1 O5 107.77(5) 17 16_655
O5 Sc1 O5 72.23(5) 3_665 16_655
O5 Sc1 O5 72.23(5) 2_655 16_655
O5 Sc1 O5 180.0 . 16_655
O6 Sc1 Sc2 32.765(8) 16_655 18_545
O6 Sc1 Sc2 147.236(8) . 18_545
O5 Sc1 Sc2 39.94(5) 18_545 18_545
O5 Sc1 Sc2 95.84(5) 17 18_545
O5 Sc1 Sc2 140.06(5) 3_665 18_545
O5 Sc1 Sc2 84.16(5) 2_655 18_545
O5 Sc1 Sc2 104.12(5) . 18_545
O5 Sc1 Sc2 75.88(5) 16_655 18_545
O6 Sc1 Sc2 32.765(8) 16_655 17
O6 Sc1 Sc2 147.236(9) . 17
O5 Sc1 Sc2 75.88(5) 18_545 17
O5 Sc1 Sc2 39.94(5) 17 17
O5 Sc1 Sc2 104.12(5) 3_665 17
O5 Sc1 Sc2 140.06(5) 2_655 17
O5 Sc1 Sc2 84.16(5) . 17
O5 Sc1 Sc2 95.84(5) 16_655 17
Sc2 Sc1 Sc2 55.898(14) 18_545 17
O6 Sc1 Sc2 32.764(8) 16_655 16_655
O6 Sc1 Sc2 147.235(8) . 16_655
O5 Sc1 Sc2 95.84(5) 18_545 16_655
O5 Sc1 Sc2 75.88(5) 17 16_655
O5 Sc1 Sc2 84.16(5) 3_665 16_655
O5 Sc1 Sc2 104.12(5) 2_655 16_655
O5 Sc1 Sc2 140.06(5) . 16_655
O5 Sc1 Sc2 39.94(5) 16_655 16_655
Sc2 Sc1 Sc2 55.898(14) 18_545 16_655
Sc2 Sc1 Sc2 55.898(14) 17 16_655
O6 Sc1 Sc2 147.236(9) 16_655 2_655
O6 Sc1 Sc2 32.764(8) . 2_655
O5 Sc1 Sc2 104.12(5) 18_545 2_655
O5 Sc1 Sc2 140.06(5) 17 2_655
O5 Sc1 Sc2 75.88(5) 3_665 2_655
O5 Sc1 Sc2 39.94(5) 2_655 2_655
O5 Sc1 Sc2 95.84(5) . 2_655
O5 Sc1 Sc2 84.16(5) 16_655 2_655
Sc2 Sc1 Sc2 124.103(14) 18_545 2_655
Sc2 Sc1 Sc2 180.0 17 2_655
Sc2 Sc1 Sc2 124.102(14) 16_655 2_655
O7 Sc2 O6 75.91(7) . .
O7 Sc2 O7 102.39(12) . 2_655
O6 Sc2 O7 74.91(7) . 2_655
O7 Sc2 O4 174.52(9) . 18_545
O6 Sc2 O4 106.07(8) . 18_545
O7 Sc2 O4 83.09(9) 2_655 18_545
O7 Sc2 O8W 87.95(10) . .
O6 Sc2 O8W 148.07(10) . .
O7 Sc2 O8W 82.12(9) 2_655 .
O4 Sc2 O8W 92.61(10) 18_545 .
O7 Sc2 O5 96.66(8) . .
O6 Sc2 O5 67.63(8) . .
O7 Sc2 O5 131.95(8) 2_655 .
O4 Sc2 O5 79.62(8) 18_545 .
O8W Sc2 O5 142.74(8) . .
O7 Sc2 O1 93.64(8) . .
O6 Sc2 O1 135.11(8) . .
O7 Sc2 O1 149.22(8) 2_655 .
O4 Sc2 O1 81.36(8) 18_545 .
O8W Sc2 O1 72.27(8) . .
O5 Sc2 O1 70.55(7) . .
O7 Sc2 Sc2 89.48(6) . 2_655
O6 Sc2 Sc2 38.10(4) . 2_655
O7 Sc2 Sc2 36.81(6) 2_655 2_655
O4 Sc2 Sc2 95.16(7) 18_545 2_655
O8W Sc2 Sc2 116.17(7) . 2_655
O5 Sc2 Sc2 100.87(5) . 2_655
O1 Sc2 Sc2 171.15(5) . 2_655
O7 Sc2 Sc2 37.81(6) . 3_665
O6 Sc2 Sc2 38.10(4) . 3_665
O7 Sc2 Sc2 88.67(6) 2_655 3_665
O4 Sc2 Sc2 143.88(6) 18_545 3_665
O8W Sc2 Sc2 121.07(8) . 3_665
O5 Sc2 Sc2 80.13(6) . 3_665
O1 Sc2 Sc2 118.97(6) . 3_665
Sc2 Sc2 Sc2 60.0 2_655 3_665

loop_
_geom_bond_atom_site_label_1
_geom_bond_atom_site_label_2
_geom_bond_distance
_geom_bond_site_symmetry_2
C1 O1 1.258(4) .
C1 C5 1.415(4) .
C1 C2 1.458(4) .
C2 O2 1.223(4) .
C2 C3 1.508(4) .
C3 O3 1.217(4) .
C3 C4 1.478(4) .
C4 O4 1.257(3) .
C4 C5 1.432(4) .
C5 O5 1.293(4) .
O1 Sc2 2.308(2) .
O4 Sc2 2.178(2) 17
O5 Sc1 2.247(2) .
O5 Sc2 2.301(2) .
O6 Sc1 2.082(3) .
O6 Sc2 2.0938(13) 3_665
O6 Sc2 2.0938(13) 2_655
O6 Sc2 2.0938(13) .
O7 Sc2 2.048(2) .
O7 Sc2 2.095(2) 3_665
O8W Sc2 2.202(2) .
O9W O9W 1.758(6) 14_455
O9W O9W 1.758(6) 15
Sc1 O6 2.082(3) 16_655
Sc1 O5 2.247(2) 18_545
Sc1 O5 2.247(2) 17
Sc1 O5 2.247(2) 3_665
Sc1 O5 2.247(2) 2_655
Sc1 O5 2.247(2) 16_655
Sc1 Sc2 3.5154(5) 18_545
Sc1 Sc2 3.5155(5) 17
Sc1 Sc2 3.5155(5) 16_655
Sc1 Sc2 3.5155(5) 2_655
Sc2 O7 2.095(2) 2_655
Sc2 O4 2.178(2) 18_545
Sc2 Sc2 3.2953(9) 2_655
Sc2 Sc2 3.2953(9) 3_665
